data_7114497
loop_
_publ_author_name
'Hu, Jiaxin'
'Barbour, Leonard J.'
'Ferdani, Riccardo'
'Gokel, George W.'

_publ_section_title
;
 Sodium cation complexation behavior of the heteroaromatic sidechains of
 histidine and tryptophan
;
_journal_issue 17
_journal_name_full 'Chemical Communications'
_journal_page_first 1810
_journal_paper_doi 10.1039/b204321c
_journal_year 2002
_chemical_formula_sum 'C39 H47 B N3 Na O4'
_chemical_formula_weight 655.60
_chemical_name_systematic 'N-(2-(2-histidinyl)ethyl)aza-15-crown-5.sodium tetraphenylborate'
_space_group_IT_number 61
_symmetry_space_group_name_Hall '-P 2ac 2ab'
_symmetry_space_group_name_H-M 'P b c a'
_atom_sites_solution_hydrogens geom
_atom_sites_solution_primary direct
_atom_sites_solution_secondary difmap
_audit_creation_method SHELXL-97
_cell_angle_alpha 90.00
_cell_angle_beta 90.00
_cell_angle_gamma 90.00
_cell_formula_units_Z 8
_cell_length_a 13.6901(13)
_cell_length_b 18.9528(18)
_cell_length_c 27.676(3)
_cell_measurement_temperature 173(2)
_cell_volume 7181.0(12)
_computing_structure_refinement 'SHELXL-97 (Sheldrick, 1997)'
_computing_structure_solution 'SHELXS-97 (Sheldrick, 1990)'
_diffrn_ambient_temperature 173(2)
_diffrn_measured_fraction_theta_full 0.998
_diffrn_measured_fraction_theta_max 0.998
_diffrn_radiation_monochromator graphite
_diffrn_radiation_source 'fine-focus sealed tube'
_diffrn_radiation_type MoK\a
_diffrn_radiation_wavelength 0.71073
_diffrn_reflns_av_R_equivalents 0.1009
_diffrn_reflns_av_sigmaI/netI 0.0791
_diffrn_reflns_limit_h_max 15
_diffrn_reflns_limit_h_min -17
_diffrn_reflns_limit_k_max 24
_diffrn_reflns_limit_k_min -24
_diffrn_reflns_limit_l_max 35
_diffrn_reflns_limit_l_min -28
_diffrn_reflns_number 43387
_diffrn_reflns_theta_full 27.14
_diffrn_reflns_theta_max 27.14
_diffrn_reflns_theta_min 1.47
_exptl_absorpt_coefficient_mu 0.088
_exptl_absorpt_correction_T_max 0.9784
_exptl_absorpt_correction_T_min 0.9741
_exptl_crystal_density_diffrn 1.213
_exptl_crystal_density_method 'not measured'
_exptl_crystal_F_000 2800
_exptl_crystal_size_max 0.30
_exptl_crystal_size_mid 0.30
_exptl_crystal_size_min 0.25
_refine_diff_density_max 0.651
_refine_diff_density_min -0.381
_refine_diff_density_rms 0.047
_refine_ls_extinction_method none
_refine_ls_goodness_of_fit_ref 1.009
_refine_ls_hydrogen_treatment mixed
_refine_ls_matrix_type full
_refine_ls_number_parameters 433
_refine_ls_number_reflns 7934
_refine_ls_number_restraints 0
_refine_ls_restrained_S_all 1.009
_refine_ls_R_factor_all 0.1401
_refine_ls_R_factor_gt 0.0695
_refine_ls_shift/su_max 0.002
_refine_ls_shift/su_mean 0.000
_refine_ls_structure_factor_coef Fsqd
_refine_ls_weighting_details 'calc w=1/[\s^2^(Fo^2^)+(0.0600P)^2^+4.0032P] where P=(Fo^2^+2Fc^2^)/3'
_refine_ls_weighting_scheme calc
_refine_ls_wR_factor_gt 0.1395
_refine_ls_wR_factor_ref 0.1649
_reflns_number_gt 4457
_reflns_number_total 7934
_reflns_threshold_expression >2sigma(I)
_cod_data_source_file b204321c.txt
_cod_data_source_block e:\_georg~1\jxh\jxf8d4~1\sad
_cod_original_cell_volume 7180.9(12)
_cod_database_code 7114497

loop_
_symmetry_equiv_pos_as_xyz
'x, y, z'
'-x+1/2, -y, z+1/2'
'x+1/2, -y+1/2, -z'
'-x, y+1/2, -z+1/2'
'-x, -y, -z'
'x-1/2, y, -z-1/2'
'-x-1/2, y-1/2, z'
'x, -y-1/2, z-1/2'

loop_
_atom_site_label
_atom_site_type_symbol
_atom_site_fract_x
_atom_site_fract_y
_atom_site_fract_z
_atom_site_U_iso_or_equiv
_atom_site_adp_type
_atom_site_occupancy
_atom_site_symmetry_multiplicity
_atom_site_calc_flag
_atom_site_refinement_flags
Na1 Na 0.25916(7) 0.16216(5) 0.32384(4) 0.0336(3) Uani 1 1 d .
O1 O 0.21584(13) 0.23491(10) 0.38988(7) 0.0429(5) Uani 1 1 d .
O2 O 0.11580(14) 0.11874(11) 0.28612(7) 0.0466(5) Uani 1 1 d .
C3 C 0.52014(19) -0.10200(14) 0.02725(9) 0.0297(6) Uani 1 1 d .
H3 H 0.5712 -0.0766 0.0118 0.036 Uiso 1 1 calc R
C4 C 0.44613(18) -0.06580(13) 0.05099(9) 0.0278(6) Uani 1 1 d .
H4 H 0.4473 -0.0157 0.0507 0.033 Uiso 1 1 calc R
C5 C 0.27245(17) 0.02238(13) 0.08442(9) 0.0275(6) Uani 1 1 d .
O6 O 0.33807(16) 0.27945(11) 0.31524(9) 0.0565(6) Uani 1 1 d .
C7 C 0.36967(18) -0.10010(13) 0.07539(9) 0.0270(6) Uani 1 1 d .
C8 C 0.51967(19) -0.17499(14) 0.02609(9) 0.0310(6) Uani 1 1 d .
H8 H 0.5693 -0.2000 0.0093 0.037 Uiso 1 1 calc R
C9 C 0.32401(19) -0.05260(13) 0.16338(10) 0.0310(6) Uani 1 1 d .
N10 N 0.16307(16) 0.08544(12) 0.38532(8) 0.0386(6) Uani 1 1 d .
C11 C 0.18162(19) -0.10126(13) 0.10293(10) 0.0324(6) Uani 1 1 d .
N12 N 0.39361(16) 0.11014(12) 0.36342(8) 0.0362(6) Uani 1 1 d .
C13 C 0.4821(2) 0.13500(17) 0.37179(10) 0.0414(7) Uani 1 1 d .
H13 H 0.5043 0.1801 0.3616 0.050 Uiso 1 1 calc R
C14 C 0.22424(18) 0.03517(15) 0.04061(9) 0.0332(6) Uani 1 1 d .
H14 H 0.1967 -0.0037 0.0237 0.040 Uiso 1 1 calc R
C15 C 0.44616(19) -0.21092(14) 0.04961(10) 0.0332(6) Uani 1 1 d .
H15 H 0.4453 -0.2610 0.0493 0.040 Uiso 1 1 calc R
C16 C 0.3114(2) 0.08312(14) 0.10594(11) 0.0366(7) Uani 1 1 d .
H16 H 0.3456 0.0781 0.1356 0.044 Uiso 1 1 calc R
C17 C 0.2719(2) -0.01292(15) 0.19806(10) 0.0391(7) Uani 1 1 d .
H17 H 0.2126 0.0091 0.1886 0.047 Uiso 1 1 calc R
C18 C 0.2149(2) 0.10227(16) 0.02072(11) 0.0408(7) Uani 1 1 d .
H18 H 0.1809 0.1081 -0.0089 0.049 Uiso 1 1 calc R
O19 O 0.24232(19) 0.21026(13) 0.24157(9) 0.0730(8) Uani 1 1 d .
C20 C 0.37366(19) -0.17413(13) 0.07365(10) 0.0327(6) Uani 1 1 d .
H20 H 0.3242 -0.2002 0.0898 0.039 Uiso 1 1 calc R
C21 C 0.3023(2) -0.00087(15) 0.38542(11) 0.0428(8) Uani 1 1 d .
H21A H 0.3186 -0.0470 0.4001 0.051 Uiso 1 1 calc R
H21B H 0.2816 -0.0096 0.3517 0.051 Uiso 1 1 calc R
B22 B 0.2864(2) -0.05804(15) 0.10694(11) 0.0289(7) Uani 1 1 d .
C23 C 0.3922(2) 0.04402(14) 0.38488(10) 0.0356(7) Uani 1 1 d .
C24 C 0.1185(2) -0.11414(15) 0.14192(12) 0.0417(7) Uani 1 1 d .
H24 H 0.1376 -0.0989 0.1732 0.050 Uiso 1 1 calc R
C25 C 0.4093(2) -0.08354(15) 0.18056(10) 0.0393(7) Uani 1 1 d .
H25 H 0.4475 -0.1111 0.1590 0.047 Uiso 1 1 calc R
C26 C 0.2542(2) 0.16016(15) 0.04348(11) 0.0407(7) Uani 1 1 d .
H26 H 0.2479 0.2059 0.0299 0.049 Uiso 1 1 calc R
N27 N 0.53646(18) 0.08895(15) 0.39638(10) 0.0530(7) Uani 1 1 d .
H27 H 0.5976 0.0949 0.4054 0.064 Uiso 1 1 calc R
C28 C 0.0588(2) -0.15979(16) 0.05237(15) 0.0579(10) Uani 1 1 d .
H28 H 0.0383 -0.1746 0.0212 0.069 Uiso 1 1 calc R
C29 C 0.1221(2) 0.13856(18) 0.41889(11) 0.0519(9) Uani 1 1 d .
H29A H 0.0995 0.1147 0.4487 0.062 Uiso 1 1 calc R
H29B H 0.0650 0.1615 0.4036 0.062 Uiso 1 1 calc R
C30 C 0.1487(2) -0.12702(14) 0.05843(12) 0.0410(7) Uani 1 1 d .
H30 H 0.1899 -0.1219 0.0310 0.049 Uiso 1 1 calc R
C31 C 0.0857(2) 0.05077(17) 0.35671(11) 0.0483(8) Uani 1 1 d .
H31A H 0.0336 0.0345 0.3789 0.058 Uiso 1 1 calc R
H31B H 0.1135 0.0086 0.3407 0.058 Uiso 1 1 calc R
C32 C 0.0407(2) 0.09749(18) 0.31880(11) 0.0493(8) Uani 1 1 d .
H32A H -0.0110 0.0715 0.3012 0.059 Uiso 1 1 calc R
H32B H 0.0108 0.1394 0.3341 0.059 Uiso 1 1 calc R
C33 C 0.2171(2) 0.03148(17) 0.41314(11) 0.0470(8) Uani 1 1 d .
H33A H 0.1713 -0.0066 0.4225 0.056 Uiso 1 1 calc R
H33B H 0.2422 0.0532 0.4432 0.056 Uiso 1 1 calc R
C34 C 0.3027(2) 0.15028(15) 0.08631(12) 0.0426(7) Uani 1 1 d .
H34 H 0.3305 0.1895 0.1026 0.051 Uiso 1 1 calc R
C35 C 0.4801(2) 0.03120(17) 0.40504(11) 0.0493(8) Uani 1 1 d .
H35 H 0.4991 -0.0102 0.4220 0.059 Uiso 1 1 calc R
C36 C 0.4410(2) -0.07576(18) 0.22819(12) 0.0517(8) Uani 1 1 d .
H36 H 0.4996 -0.0981 0.2383 0.062 Uiso 1 1 calc R
C37 C -0.0010(2) -0.17071(16) 0.09210(17) 0.0631(11) Uani 1 1 d .
H37 H -0.0623 -0.1935 0.0884 0.076 Uiso 1 1 calc R
C38 C 0.3881(2) -0.03594(17) 0.26069(11) 0.0517(8) Uani 1 1 d .
H38 H 0.4100 -0.0303 0.2930 0.062 Uiso 1 1 calc R
C39 C 0.0291(2) -0.14830(17) 0.13661(15) 0.0579(10) Uani 1 1 d .
H39 H -0.0111 -0.1561 0.1641 0.069 Uiso 1 1 calc R
C40 C 0.3039(3) 0.32625(18) 0.35154(16) 0.0697(11) Uani 1 1 d .
H40A H 0.2408 0.3473 0.3416 0.084 Uiso 1 1 calc R
H40B H 0.3515 0.3649 0.3565 0.084 Uiso 1 1 calc R
C41 C 0.1960(2) 0.19346(19) 0.43183(11) 0.0534(9) Uani 1 1 d .
H41A H 0.1704 0.2239 0.4580 0.064 Uiso 1 1 calc R
H41B H 0.2567 0.1707 0.4434 0.064 Uiso 1 1 calc R
C42 C 0.0813(3) 0.1624(2) 0.24781(12) 0.0722(12) Uani 1 1 d .
H42A H 0.0528 0.2063 0.2611 0.087 Uiso 1 1 calc R
H42B H 0.0302 0.1374 0.2292 0.087 Uiso 1 1 calc R
C43 C 0.1654(3) 0.1793(2) 0.21601(13) 0.0686(11) Uani 1 1 d .
H43A H 0.1888 0.1355 0.2004 0.082 Uiso 1 1 calc R
H43B H 0.1436 0.2120 0.1903 0.082 Uiso 1 1 calc R
C44 C 0.3034(2) -0.00470(16) 0.24528(11) 0.0467(8) Uani 1 1 d .
H44 H 0.2659 0.0228 0.2672 0.056 Uiso 1 1 calc R
C45 C 0.2912(2) 0.28555(18) 0.39717(14) 0.0612(10) Uani 1 1 d .
H45A H 0.3530 0.2615 0.4058 0.073 Uiso 1 1 calc R
H45B H 0.2733 0.3178 0.4239 0.073 Uiso 1 1 calc R
C46 C 0.2473(4) 0.2829(2) 0.24246(17) 0.1004(16) Uani 1 1 d .
H46A H 0.1880 0.3018 0.2583 0.121 Uiso 1 1 calc R
H46B H 0.2486 0.3009 0.2089 0.121 Uiso 1 1 calc R
C47 C 0.3306(3) 0.3078(2) 0.26725(15) 0.0754(12) Uani 1 1 d .
H47A H 0.3278 0.3599 0.2691 0.090 Uiso 1 1 calc R
H47B H 0.3898 0.2948 0.2487 0.090 Uiso 1 1 calc R

loop_
_atom_site_aniso_label
_atom_site_aniso_U_11
_atom_site_aniso_U_22
_atom_site_aniso_U_33
_atom_site_aniso_U_23
_atom_site_aniso_U_13
_atom_site_aniso_U_12
Na1 0.0357(6) 0.0314(6) 0.0338(6) 0.0031(5) -0.0042(5) 0.0006(5)
O1 0.0364(11) 0.0471(12) 0.0451(12) -0.0140(10) -0.0078(9) 0.0058(10)
O2 0.0396(12) 0.0626(14) 0.0376(12) 0.0099(10) -0.0052(9) -0.0086(10)
C3 0.0248(14) 0.0370(16) 0.0273(14) 0.0018(12) -0.0004(11) -0.0017(12)
C4 0.0266(14) 0.0255(13) 0.0313(15) 0.0015(12) -0.0055(12) -0.0005(11)
C5 0.0190(13) 0.0296(14) 0.0338(15) -0.0015(12) 0.0056(11) 0.0035(11)
O6 0.0541(14) 0.0386(12) 0.0768(17) -0.0013(12) 0.0040(12) -0.0033(11)
C7 0.0268(14) 0.0245(13) 0.0297(14) 0.0002(11) -0.0046(11) 0.0002(11)
C8 0.0251(14) 0.0360(16) 0.0318(15) -0.0037(12) -0.0031(12) 0.0077(12)
C9 0.0327(15) 0.0239(13) 0.0365(16) 0.0028(12) 0.0042(12) -0.0017(12)
N10 0.0354(13) 0.0452(14) 0.0351(13) 0.0101(12) 0.0029(11) 0.0024(11)
C11 0.0273(14) 0.0222(13) 0.0475(17) -0.0004(13) 0.0003(13) 0.0034(11)
N12 0.0305(13) 0.0411(14) 0.0370(13) -0.0001(11) 0.0007(11) 0.0036(11)
C13 0.0353(17) 0.0480(18) 0.0408(17) -0.0022(15) 0.0008(14) 0.0028(15)
C14 0.0313(15) 0.0356(15) 0.0328(15) -0.0042(13) 0.0055(12) 0.0006(12)
C15 0.0343(15) 0.0233(14) 0.0419(17) 0.0000(13) -0.0037(13) 0.0031(12)
C16 0.0334(16) 0.0332(15) 0.0433(17) 0.0034(13) -0.0050(13) 0.0016(13)
C17 0.0414(18) 0.0388(16) 0.0371(17) 0.0003(13) -0.0006(14) 0.0073(14)
C18 0.0382(17) 0.0497(19) 0.0345(16) 0.0109(14) 0.0059(13) 0.0102(14)
O19 0.0925(19) 0.0635(16) 0.0629(16) 0.0268(13) -0.0298(15) -0.0225(14)
C20 0.0287(15) 0.0281(15) 0.0411(16) 0.0009(13) 0.0023(13) -0.0017(12)
C21 0.058(2) 0.0318(16) 0.0390(18) 0.0076(14) -0.0091(15) 0.0014(14)
B22 0.0281(16) 0.0244(15) 0.0343(17) -0.0012(13) 0.0036(13) -0.0018(13)
C23 0.0429(17) 0.0322(15) 0.0319(15) -0.0021(13) -0.0056(13) 0.0117(13)
C24 0.0349(17) 0.0356(16) 0.0546(19) 0.0114(14) 0.0065(14) 0.0010(13)
C25 0.0410(17) 0.0417(17) 0.0351(17) 0.0013(14) 0.0034(14) 0.0076(14)
C26 0.0424(17) 0.0298(15) 0.0499(19) 0.0089(14) 0.0164(15) 0.0114(14)
N27 0.0350(15) 0.0638(19) 0.0601(18) -0.0003(15) -0.0152(13) 0.0100(14)
C28 0.044(2) 0.0416(19) 0.088(3) -0.0248(19) -0.010(2) -0.0003(16)
C29 0.0466(19) 0.073(2) 0.0357(17) 0.0037(17) 0.0139(15) 0.0089(18)
C30 0.0315(16) 0.0332(16) 0.058(2) -0.0115(15) 0.0033(14) -0.0026(13)
C31 0.0362(17) 0.057(2) 0.052(2) 0.0127(17) 0.0007(15) -0.0151(15)
C32 0.0339(17) 0.064(2) 0.051(2) 0.0121(17) -0.0017(15) -0.0124(15)
C33 0.052(2) 0.0509(19) 0.0377(17) 0.0146(15) 0.0018(15) -0.0051(16)
C34 0.0447(18) 0.0279(16) 0.055(2) -0.0003(14) 0.0029(16) -0.0010(13)
C35 0.051(2) 0.0447(19) 0.052(2) 0.0012(16) -0.0134(16) 0.0156(17)
C36 0.0455(19) 0.063(2) 0.046(2) 0.0047(17) -0.0038(16) 0.0123(17)
C37 0.0325(18) 0.0352(18) 0.122(4) -0.005(2) -0.001(2) -0.0090(15)
C38 0.060(2) 0.062(2) 0.0323(17) 0.0007(16) -0.0038(16) 0.0041(18)
C39 0.0368(19) 0.050(2) 0.087(3) 0.015(2) 0.0119(19) -0.0075(16)
C40 0.058(2) 0.040(2) 0.111(3) -0.021(2) 0.006(2) -0.0084(18)
C41 0.054(2) 0.072(2) 0.0339(18) -0.0134(17) -0.0026(15) 0.0217(19)
C42 0.049(2) 0.121(3) 0.047(2) 0.031(2) -0.0158(17) -0.004(2)
C43 0.070(3) 0.088(3) 0.047(2) 0.018(2) -0.0185(19) -0.022(2)
C44 0.060(2) 0.0452(18) 0.0353(17) -0.0042(14) 0.0038(15) 0.0095(16)
C45 0.046(2) 0.058(2) 0.080(3) -0.037(2) -0.0108(19) -0.0011(17)
C46 0.113(4) 0.079(3) 0.109(4) 0.051(3) -0.031(3) -0.037(3)
C47 0.088(3) 0.051(2) 0.087(3) 0.021(2) 0.006(2) -0.018(2)

loop_
_atom_type_symbol
_atom_type_description
_atom_type_scat_dispersion_real
_atom_type_scat_dispersion_imag
_atom_type_scat_source
C C 0.0033 0.0016 'International Tables Vol C Tables 4.2.6.8 and 6.1.1.4'
H H 0.0000 0.0000 'International Tables Vol C Tables 4.2.6.8 and 6.1.1.4'
B B 0.0013 0.0007 'International Tables Vol C Tables 4.2.6.8 and 6.1.1.4'
N N 0.0061 0.0033 'International Tables Vol C Tables 4.2.6.8 and 6.1.1.4'
O O 0.0106 0.0060 'International Tables Vol C Tables 4.2.6.8 and 6.1.1.4'
Na Na 0.0362 0.0249 'International Tables Vol C Tables 4.2.6.8 and 6.1.1.4'

loop_
_geom_angle_atom_site_label_1
_geom_angle_atom_site_label_2
_geom_angle_atom_site_label_3
_geom_angle
N12 Na1 O1 94.62(8)
N12 Na1 O2 134.89(9)
O1 Na1 O2 109.58(8)
N12 Na1 O19 131.08(9)
O1 Na1 O19 118.36(9)
O2 Na1 O19 69.14(8)
N12 Na1 O6 94.55(8)
O1 Na1 O6 70.20(8)
O2 Na1 O6 128.96(8)
O19 Na1 O6 67.71(8)
N12 Na1 N10 81.77(8)
O1 Na1 N10 72.13(8)
O2 Na1 N10 71.01(7)
O19 Na1 N10 139.96(9)
O6 Na1 N10 141.70(9)
C45 O1 C41 113.2(3)
C45 O1 Na1 108.73(18)
C41 O1 Na1 110.81(17)
C42 O2 C32 113.4(2)
C42 O2 Na1 113.59(19)
C32 O2 Na1 114.55(16)
C8 C3 C4 120.1(2)
C3 C4 C7 122.8(2)
C16 C5 C14 113.9(2)
C16 C5 B22 123.5(2)
C14 C5 B22 122.6(2)
C40 O6 C47 113.4(3)
C40 O6 Na1 110.36(19)
C47 O6 Na1 113.1(2)
C20 C7 C4 114.6(2)
C20 C7 B22 122.0(2)
C4 C7 B22 123.3(2)
C15 C8 C3 119.1(2)
C25 C9 C17 114.6(2)
C25 C9 B22 124.1(2)
C17 C9 B22 121.3(2)
C33 N10 C31 109.3(2)
C33 N10 C29 109.4(2)
C31 N10 C29 111.6(2)
C33 N10 Na1 118.40(17)
C31 N10 Na1 105.15(16)
C29 N10 Na1 102.84(17)
C30 C11 C24 114.7(3)
C30 C11 B22 120.7(2)
C24 C11 B22 124.6(3)
C13 N12 C23 105.1(2)
C13 N12 Na1 130.4(2)
C23 N12 Na1 124.45(18)
N12 C13 N27 111.6(3)
C18 C14 C5 122.9(3)
C8 C15 C20 120.1(2)
C34 C16 C5 123.6(3)
C44 C17 C9 123.0(3)
C26 C18 C14 120.8(3)
C46 O19 C43 117.7(3)
C46 O19 Na1 110.4(2)
C43 O19 Na1 112.54(19)
C15 C20 C7 123.2(3)
C23 C21 C33 113.9(2)
C7 B22 C9 108.5(2)
C7 B22 C11 109.0(2)
C9 B22 C11 111.4(2)
C7 B22 C5 109.0(2)
C9 B22 C5 109.5(2)
C11 B22 C5 109.3(2)
C35 C23 N12 109.1(3)
C35 C23 C21 128.9(3)
N12 C23 C21 122.0(2)
C39 C24 C11 122.7(3)
C9 C25 C36 122.7(3)
C34 C26 C18 118.5(3)
C13 N27 C35 107.5(3)
C37 C28 C30 119.6(3)
N10 C29 C41 111.6(2)
C28 C30 C11 123.2(3)
N10 C31 C32 113.9(2)
O2 C32 C31 108.2(2)
N10 C33 C21 113.5(2)
C26 C34 C16 120.3(3)
C23 C35 N27 106.7(3)
C38 C36 C25 120.7(3)
C39 C37 C28 119.4(3)
C44 C38 C36 118.5(3)
C37 C39 C24 120.3(3)
O6 C40 C45 108.3(3)
O1 C41 C29 108.5(2)
O2 C42 C43 108.1(3)
O19 C43 C42 112.0(3)
C38 C44 C17 120.5(3)
O1 C45 C40 108.3(3)
O19 C46 C47 112.5(4)
C46 C47 O6 112.5(3)

loop_
_geom_bond_atom_site_label_1
_geom_bond_atom_site_label_2
_geom_bond_distance
Na1 N12 2.358(2)
Na1 O1 2.365(2)
Na1 O2 2.370(2)
Na1 O19 2.464(2)
Na1 O6 2.483(2)
Na1 N10 2.596(2)
O1 C45 1.423(4)
O1 C41 1.428(4)
O2 C42 1.425(4)
O2 C32 1.428(3)
C3 C8 1.384(4)
C3 C4 1.389(3)
C4 C7 1.405(3)
C5 C16 1.402(4)
C5 C14 1.402(4)
C5 B22 1.658(4)
O6 C40 1.420(4)
O6 C47 1.436(4)
C7 C20 1.405(3)
C7 B22 1.643(4)
C8 C15 1.379(4)
C9 C25 1.390(4)
C9 C17 1.413(4)
C9 B22 1.648(4)
N10 C33 1.478(4)
N10 C31 1.477(4)
N10 C29 1.480(4)
C11 C30 1.399(4)
C11 C24 1.403(4)
C11 B22 1.655(4)
N12 C13 1.320(3)
N12 C23 1.387(3)
C13 N27 1.334(4)
C14 C18 1.392(4)
C15 C20 1.383(4)
C16 C34 1.389(4)
C17 C44 1.385(4)
C18 C26 1.375(4)
O19 C46 1.379(5)
O19 C43 1.397(4)
C21 C23 1.495(4)
C21 C33 1.526(4)
C23 C35 1.349(4)
C24 C39 1.393(4)
C25 C36 1.396(4)
C26 C34 1.372(4)
N27 C35 1.360(4)
C28 C37 1.386(5)
C28 C30 1.390(4)
C29 C41 1.494(4)
C31 C32 1.505(4)
C36 C38 1.379(4)
C37 C39 1.367(5)
C38 C44 1.371(4)
C40 C45 1.490(5)
C42 C43 1.484(5)
C46 C47 1.412(5)
